data_7049038
loop_
_publ_author_name
'Albertin, Gabriele'
'Antoniutti, Stefano'
'Castro, Jes\'us'
'Sibilla, Francesca'

_publ_section_title
;
 Pentamethylcyclopentadienyl osmium complexes that contain diazoalkane,
 dioxygen and allenylidene ligands: preparation and reactivity.
;
_journal_issue 9
_journal_name_full 'Dalton transactions (Cambridge, England : 2003)'
_journal_page_first 3116
_journal_page_last 3131
_journal_paper_doi 10.1039/c9dt00223e
_journal_volume 48
_journal_year 2019
_chemical_formula_moiety 'C32 H39 O4 Os P2, C24 H20 B'
_chemical_formula_sum 'C56 H59 B O4 Os P2'
_chemical_formula_weight 1058.98
_space_group_crystal_system monoclinic
_space_group_IT_number 14
_space_group_name_Hall '-P 2yn'
_space_group_name_H-M_alt 'P 1 21/n 1'
_symmetry_space_group_name_Hall '-P 2yn'
_symmetry_space_group_name_H-M 'P 1 21/n 1'
_atom_sites_solution_hydrogens mixed
_audit_creation_method SHELXL-2014/7
_audit_update_record
;
2018-10-18 deposited with the CCDC.    2019-02-15 downloaded from the CCDC.
;
_cell_angle_alpha 90
_cell_angle_beta 104.281(2)
_cell_angle_gamma 90
_cell_formula_units_Z 4
_cell_length_a 17.0342(8)
_cell_length_b 16.7169(9)
_cell_length_c 18.2980(10)
_cell_measurement_reflns_used 9734
_cell_measurement_temperature 100(2)
_cell_measurement_theta_max 28.32
_cell_measurement_theta_min 2.44
_cell_volume 5049.5(5)
_computing_cell_refinement 'Bruker SAINT'
_computing_data_collection 'Bruker APEX3'
_computing_data_reduction 'Bruker SAINT'
_computing_structure_refinement 'SHELXL-2014/7 (Sheldrick, 2014)'
_computing_structure_solution 'SHELXT-2014/4 (Sheldrick, 2014)'
_diffrn_ambient_temperature 100(2)
_diffrn_measured_fraction_theta_full 0.999
_diffrn_measured_fraction_theta_max 0.999
_diffrn_measurement_device_type 'Bruker D8 Venture Photon 100 CMOS'
_diffrn_measurement_method '\f and \w scans'
_diffrn_radiation_monochromator 'Incoatec HeliosTM multilayer optics'
_diffrn_radiation_source 'Incoatec high brillance I\muS microsource'
_diffrn_radiation_type MoK\a
_diffrn_radiation_wavelength 0.71073
_diffrn_reflns_av_R_equivalents 0.0430
_diffrn_reflns_av_unetI/netI 0.0282
_diffrn_reflns_Laue_measured_fraction_full 0.999
_diffrn_reflns_Laue_measured_fraction_max 0.999
_diffrn_reflns_limit_h_max 22
_diffrn_reflns_limit_h_min -22
_diffrn_reflns_limit_k_max 22
_diffrn_reflns_limit_k_min -22
_diffrn_reflns_limit_l_max 24
_diffrn_reflns_limit_l_min -24
_diffrn_reflns_number 92143
_diffrn_reflns_point_group_measured_fraction_full 0.999
_diffrn_reflns_point_group_measured_fraction_max 0.999
_diffrn_reflns_theta_full 25.242
_diffrn_reflns_theta_max 28.355
_diffrn_reflns_theta_min 2.242
_exptl_absorpt_coefficient_mu 2.633
_exptl_absorpt_correction_T_max 0.7457
_exptl_absorpt_correction_T_min 0.6149
_exptl_absorpt_correction_type multi-scan
_exptl_absorpt_process_details 'SADABS-2016/2 (Bruker AXS Inc.)'
_exptl_crystal_colour colourless
_exptl_crystal_density_diffrn 1.393
_exptl_crystal_description plate
_exptl_crystal_F_000 2152
_exptl_crystal_size_max 0.225
_exptl_crystal_size_mid 0.216
_exptl_crystal_size_min 0.034
_refine_diff_density_max 2.107
_refine_diff_density_min -1.730
_refine_diff_density_rms 0.099
_refine_ls_extinction_method none
_refine_ls_goodness_of_fit_ref 1.045
_refine_ls_hydrogen_treatment constr
_refine_ls_matrix_type full
_refine_ls_number_parameters 585
_refine_ls_number_reflns 12600
_refine_ls_number_restraints 0
_refine_ls_restrained_S_all 1.045
_refine_ls_R_factor_all 0.0373
_refine_ls_R_factor_gt 0.0260
_refine_ls_shift/su_max 0.002
_refine_ls_shift/su_mean 0.000
_refine_ls_structure_factor_coef Fsqd
_refine_ls_weighting_details 'w=1/[\s^2^(Fo^2^)+(0.0208P)^2^+8.3228P] where P=(Fo^2^+2Fc^2^)/3'
_refine_ls_weighting_scheme calc
_refine_ls_wR_factor_gt 0.0561
_refine_ls_wR_factor_ref 0.0600
_reflns_Friedel_coverage 0.000
_reflns_number_gt 10634
_reflns_number_total 12602
_reflns_threshold_expression 'I > 2\s(I)'
_cod_data_source_file c9dt00223e2.cif
_cod_data_source_block cx112_p_sq
_cod_depositor_comments 'Adding full bibliography for 7049037--7049039.cif.'
_cod_database_code 7049038
_shelx_shelxl_version_number 2014/7
_shelx_space_group_comment
;
The symmetry employed for this shelxl refinement is uniquely defined
by the following loop, which should always be used as a source of
symmetry information in preference to the above space-group names.
They are only intended as comments.
;
_shelx_estimated_absorpt_t_min 0.589
_shelx_estimated_absorpt_t_max 0.916

loop_
_space_group_symop_operation_xyz
'x, y, z'
'x+1/2, -y+1/2, z+1/2'
'-x, -y, -z'
'-x-1/2, y-1/2, -z-1/2'

loop_
_atom_site_label
_atom_site_type_symbol
_atom_site_fract_x
_atom_site_fract_y
_atom_site_fract_z
_atom_site_U_iso_or_equiv
_atom_site_adp_type
_atom_site_occupancy
_atom_site_site_symmetry_order
_atom_site_calc_flag
_atom_site_refinement_flags_posn
_atom_site_refinement_flags_adp
_atom_site_refinement_flags_occupancy
CT1 H 0.429700 0.275800 0.802000 0.000 Uiso 0 1 d . U P
Os Os 0.53345(2) 0.31960(2) 0.79849(2) 0.01501(3) Uani 1 1 d . . .
C0 C 0.63128(16) 0.26402(16) 0.82546(16) 0.0222(5) Uani 1 1 d . . .
O0 O 0.68930(12) 0.22613(12) 0.84448(13) 0.0346(5) Uani 1 1 d . . .
P1 P 0.56596(4) 0.36895(4) 0.69014(4) 0.01447(12) Uani 1 1 d . . .
C11 C 0.48879(15) 0.43577(15) 0.63532(14) 0.0172(5) Uani 1 1 d . . .
C12 C 0.44124(16) 0.41524(16) 0.56437(15) 0.0212(5) Uani 1 1 d . . .
H12 H 0.452345 0.367424 0.540717 0.025 Uiso 1 1 calc R U .
C13 C 0.37759(16) 0.46428(17) 0.52789(15) 0.0245(6) Uani 1 1 d . . .
H13 H 0.344972 0.449392 0.479847 0.029 Uiso 1 1 calc R U .
C14 C 0.36160(16) 0.53488(17) 0.56145(16) 0.0253(6) Uani 1 1 d . . .
H14 H 0.317656 0.567878 0.536682 0.030 Uiso 1 1 calc R U .
C15 C 0.40973(16) 0.55721(16) 0.63105(16) 0.0231(6) Uani 1 1 d . . .
H15 H 0.399940 0.606365 0.653311 0.028 Uiso 1 1 calc R U .
C16 C 0.47243(15) 0.50756(15) 0.66833(15) 0.0196(5) Uani 1 1 d . . .
H16 H 0.504464 0.522439 0.716617 0.024 Uiso 1 1 calc R U .
C21 C 0.66179(15) 0.42262(15) 0.70025(14) 0.0179(5) Uani 1 1 d . . .
C22 C 0.66786(17) 0.50446(16) 0.68946(16) 0.0247(6) Uani 1 1 d . . .
H22 H 0.620196 0.536142 0.675568 0.030 Uiso 1 1 calc R U .
C23 C 0.74352(19) 0.54017(19) 0.69894(19) 0.0344(7) Uani 1 1 d . . .
H23 H 0.747321 0.596312 0.692500 0.041 Uiso 1 1 calc R U .
C24 C 0.81319(18) 0.4943(2) 0.71769(19) 0.0369(8) Uani 1 1 d . . .
H24 H 0.864756 0.518833 0.723978 0.044 Uiso 1 1 calc R U .
C25 C 0.80741(18) 0.41292(19) 0.7272(2) 0.0351(7) Uani 1 1 d . . .
H25 H 0.855087 0.381112 0.739385 0.042 Uiso 1 1 calc R U .
C26 C 0.73249(16) 0.37746(17) 0.71909(17) 0.0271(6) Uani 1 1 d . . .
H26 H 0.729222 0.321425 0.726487 0.033 Uiso 1 1 calc R U .
C31 C 0.58108(15) 0.29161(15) 0.62359(15) 0.0189(5) Uani 1 1 d . . .
C32 C 0.58024(15) 0.21042(15) 0.64076(16) 0.0217(5) Uani 1 1 d . . .
H32 H 0.568334 0.193818 0.686508 0.026 Uiso 1 1 calc R U .
C33 C 0.59680(17) 0.15373(17) 0.59106(18) 0.0284(6) Uani 1 1 d . . .
H33 H 0.596135 0.098490 0.603094 0.034 Uiso 1 1 calc R U .
C34 C 0.61417(17) 0.17685(18) 0.52449(18) 0.0300(7) Uani 1 1 d . . .
H34 H 0.625220 0.137755 0.490690 0.036 Uiso 1 1 calc R U .
C35 C 0.61543(17) 0.25758(18) 0.50707(17) 0.0277(6) Uani 1 1 d . . .
H35 H 0.627338 0.273840 0.461230 0.033 Uiso 1 1 calc R U .
C36 C 0.59936(16) 0.31434(16) 0.55640(15) 0.0230(5) Uani 1 1 d . . .
H36 H 0.600795 0.369511 0.544343 0.028 Uiso 1 1 calc R U .
P2 P 0.59279(4) 0.42289(4) 0.87008(4) 0.01746(13) Uani 1 1 d . . .
O21 O 0.59967(12) 0.41768(12) 0.95903(10) 0.0251(4) Uani 1 1 d . . .
O22 O 0.68366(11) 0.43806(11) 0.86598(10) 0.0222(4) Uani 1 1 d . . .
O23 O 0.54519(12) 0.50466(11) 0.85291(11) 0.0254(4) Uani 1 1 d . . .
C41 C 0.6532(2) 0.3585(2) 1.00283(17) 0.0370(7) Uani 1 1 d . . .
H41A H 0.637769 0.305180 0.981829 0.055 Uiso 1 1 calc R U .
H41B H 0.648950 0.360207 1.055249 0.055 Uiso 1 1 calc R U .
H41C H 0.709128 0.369905 1.001074 0.055 Uiso 1 1 calc R U .
C42 C 0.73148(18) 0.50533(18) 0.90111(18) 0.0314(7) Uani 1 1 d . . .
H42A H 0.708303 0.554879 0.876246 0.047 Uiso 1 1 calc R U .
H42B H 0.787227 0.499330 0.896339 0.047 Uiso 1 1 calc R U .
H42C H 0.731377 0.507459 0.954613 0.047 Uiso 1 1 calc R U .
C43 C 0.54254(19) 0.56721(18) 0.90722(17) 0.0311(7) Uani 1 1 d . . .
H43A H 0.502859 0.553041 0.935790 0.047 Uiso 1 1 calc R U .
H43B H 0.526812 0.617838 0.880646 0.047 Uiso 1 1 calc R U .
H43C H 0.596149 0.572985 0.941924 0.047 Uiso 1 1 calc R U .
C1 C 0.46031(16) 0.2519(2) 0.86564(17) 0.0304(7) Uani 1 1 d . . .
C2 C 0.45547(16) 0.20857(17) 0.79721(17) 0.0256(6) Uani 1 1 d . . .
C3 C 0.41541(14) 0.25790(15) 0.73563(15) 0.0180(5) Uani 1 1 d . . .
C4 C 0.39537(14) 0.33273(15) 0.76577(14) 0.0172(5) Uani 1 1 d . . .
C5 C 0.42150(16) 0.32778(18) 0.84550(16) 0.0256(6) Uani 1 1 d . . .
C6 C 0.4861(2) 0.2176(3) 0.94357(19) 0.0490(10) Uani 1 1 d . . .
H6A H 0.498494 0.261159 0.980456 0.073 Uiso 1 1 calc R U .
H6B H 0.534415 0.184407 0.947689 0.073 Uiso 1 1 calc R U .
H6C H 0.442205 0.184743 0.953511 0.073 Uiso 1 1 calc R U .
C7 C 0.48038(18) 0.12288(18) 0.7929(2) 0.0378(8) Uani 1 1 d . . .
H7A H 0.436227 0.087670 0.798478 0.057 Uiso 1 1 calc R U .
H7B H 0.528757 0.111983 0.833417 0.057 Uiso 1 1 calc R U .
H7C H 0.492423 0.113053 0.743995 0.057 Uiso 1 1 calc R U .
C8 C 0.38516(16) 0.23163(16) 0.65550(16) 0.0221(5) Uani 1 1 d . . .
H8A H 0.420056 0.188945 0.644626 0.033 Uiso 1 1 calc R U .
H8B H 0.385992 0.277066 0.621859 0.033 Uiso 1 1 calc R U .
H8C H 0.329594 0.211647 0.647487 0.033 Uiso 1 1 calc R U .
C9 C 0.34113(15) 0.39603(15) 0.72252(16) 0.0214(5) Uani 1 1 d . . .
H9A H 0.284976 0.384998 0.723787 0.032 Uiso 1 1 calc R U .
H9B H 0.345468 0.396159 0.670099 0.032 Uiso 1 1 calc R U .
H9C H 0.357412 0.448394 0.745338 0.032 Uiso 1 1 calc R U .
C10 C 0.40176(18) 0.3884(2) 0.89835(18) 0.0420(9) Uani 1 1 d . . .
H10A H 0.348840 0.376091 0.907689 0.063 Uiso 1 1 calc R U .
H10B H 0.400165 0.441803 0.875874 0.063 Uiso 1 1 calc R U .
H10C H 0.443337 0.387139 0.946105 0.063 Uiso 1 1 calc R U .
B B 0.08493(17) 0.32903(17) 0.71289(17) 0.0185(6) Uani 1 1 d . . .
C11B C 0.08622(15) 0.39852(15) 0.77773(15) 0.0191(5) Uani 1 1 d . . .
C12B C 0.02719(16) 0.40485(16) 0.81832(16) 0.0243(6) Uani 1 1 d . . .
H12B H -0.017799 0.369459 0.806190 0.029 Uiso 1 1 calc R U .
C13B C 0.03080(18) 0.46047(17) 0.87583(16) 0.0264(6) Uani 1 1 d . . .
H13B H -0.011615 0.462949 0.901104 0.032 Uiso 1 1 calc R U .
C14B C 0.09582(19) 0.51186(16) 0.89607(16) 0.0265(6) Uani 1 1 d . . .
H14B H 0.099423 0.549129 0.935956 0.032 Uiso 1 1 calc R U .
C15B C 0.15558(18) 0.50805(17) 0.85718(17) 0.0278(6) Uani 1 1 d . . .
H15B H 0.200719 0.543177 0.870251 0.033 Uiso 1 1 calc R U .
C16B C 0.15025(16) 0.45317(16) 0.79897(16) 0.0251(6) Uani 1 1 d . . .
H16B H 0.191732 0.452711 0.772517 0.030 Uiso 1 1 calc R U .
C21B C 0.14731(15) 0.25623(15) 0.75061(15) 0.0186(5) Uani 1 1 d . . .
C22B C 0.20334(15) 0.25971(16) 0.82096(16) 0.0220(5) Uani 1 1 d . . .
H22B H 0.205239 0.306505 0.850802 0.026 Uiso 1 1 calc R U .
C23B C 0.25636(16) 0.19715(18) 0.84878(18) 0.0293(7) Uani 1 1 d . . .
H23B H 0.293024 0.201835 0.896986 0.035 Uiso 1 1 calc R U .
C24B C 0.25606(17) 0.12812(17) 0.80671(18) 0.0303(7) Uani 1 1 d . . .
H24B H 0.292947 0.085894 0.825170 0.036 Uiso 1 1 calc R U .
C25B C 0.20111(17) 0.12193(16) 0.73747(18) 0.0276(6) Uani 1 1 d . . .
H25B H 0.199773 0.074861 0.708096 0.033 Uiso 1 1 calc R U .
C26B C 0.14780(16) 0.18416(15) 0.71056(16) 0.0225(5) Uani 1 1 d . . .
H26B H 0.110021 0.177944 0.663134 0.027 Uiso 1 1 calc R U .
C31B C 0.11313(15) 0.36851(15) 0.64069(15) 0.0198(5) Uani 1 1 d . . .
C32B C 0.16626(15) 0.33277(16) 0.60305(16) 0.0221(6) Uani 1 1 d . . .
H32B H 0.189405 0.282526 0.620726 0.027 Uiso 1 1 calc R U .
C33B C 0.18686(17) 0.36695(18) 0.54125(17) 0.0289(6) Uani 1 1 d . . .
H33B H 0.223231 0.339976 0.517798 0.035 Uiso 1 1 calc R U .
C34B C 0.15470(18) 0.44021(19) 0.51352(17) 0.0328(7) Uani 1 1 d . . .
H34B H 0.168845 0.464107 0.471427 0.039 Uiso 1 1 calc R U .
C35B C 0.10171(19) 0.47754(18) 0.54846(17) 0.0333(7) Uani 1 1 d . . .
H35B H 0.078594 0.527555 0.530001 0.040 Uiso 1 1 calc R U .
C36B C 0.08173(17) 0.44266(16) 0.61058(16) 0.0267(6) Uani 1 1 d . . .
H36B H 0.045314 0.470103 0.633645 0.032 Uiso 1 1 calc R U .
C41B C -0.00706(15) 0.29145(15) 0.68412(16) 0.0217(5) Uani 1 1 d . . .
C42B C -0.03637(17) 0.23437(16) 0.72681(19) 0.0303(7) Uani 1 1 d . . .
H42D H -0.001310 0.215495 0.772244 0.036 Uiso 1 1 calc R U .
C43B C -0.11508(18) 0.20416(18) 0.7052(2) 0.0365(8) Uani 1 1 d . . .
H43D H -0.132666 0.166056 0.736245 0.044 Uiso 1 1 calc R U .
C44B C -0.16752(17) 0.22913(19) 0.6392(2) 0.0367(8) Uani 1 1 d . . .
H44B H -0.220984 0.208301 0.624295 0.044 Uiso 1 1 calc R U .
C45B C -0.14131(17) 0.2843(2) 0.59556(19) 0.0353(7) Uani 1 1 d . . .
H45B H -0.176754 0.302095 0.549890 0.042 Uiso 1 1 calc R U .
C46B C -0.06258(16) 0.31473(18) 0.61775(17) 0.0276(6) Uani 1 1 d . . .
H46B H -0.046016 0.353043 0.586240 0.033 Uiso 1 1 calc R U .

loop_
_atom_site_aniso_label
_atom_site_aniso_U_11
_atom_site_aniso_U_22
_atom_site_aniso_U_33
_atom_site_aniso_U_23
_atom_site_aniso_U_13
_atom_site_aniso_U_12
Os 0.01142(5) 0.01549(5) 0.01734(5) 0.00260(4) 0.00209(3) -0.00052(4)
C0 0.0199(13) 0.0167(12) 0.0281(15) -0.0019(11) 0.0024(11) -0.0040(10)
O0 0.0250(11) 0.0271(11) 0.0468(14) 0.0001(10) -0.0007(9) 0.0105(9)
P1 0.0124(3) 0.0128(3) 0.0186(3) -0.0002(2) 0.0044(2) 0.0001(2)
C11 0.0160(12) 0.0176(12) 0.0189(12) 0.0037(10) 0.0059(10) 0.0010(9)
C12 0.0213(13) 0.0213(13) 0.0216(13) 0.0008(11) 0.0064(10) 0.0013(10)
C13 0.0225(13) 0.0299(15) 0.0201(13) 0.0041(11) 0.0036(11) 0.0006(11)
C14 0.0204(13) 0.0280(14) 0.0285(15) 0.0149(12) 0.0081(11) 0.0070(11)
C15 0.0244(13) 0.0176(12) 0.0306(15) 0.0069(11) 0.0131(11) 0.0051(10)
C16 0.0188(12) 0.0179(12) 0.0231(13) 0.0020(10) 0.0069(10) 0.0004(10)
C21 0.0157(12) 0.0204(12) 0.0191(13) -0.0043(10) 0.0070(10) -0.0027(10)
C22 0.0225(13) 0.0207(13) 0.0320(15) 0.0001(11) 0.0093(12) -0.0007(11)
C23 0.0320(16) 0.0249(15) 0.049(2) -0.0039(14) 0.0144(14) -0.0120(13)
C24 0.0216(14) 0.0432(19) 0.050(2) -0.0119(16) 0.0161(14) -0.0136(13)
C25 0.0176(14) 0.0357(17) 0.054(2) -0.0109(15) 0.0123(13) -0.0003(12)
C26 0.0177(13) 0.0237(14) 0.0409(17) -0.0058(12) 0.0091(12) -0.0005(11)
C31 0.0141(11) 0.0178(12) 0.0249(14) -0.0044(10) 0.0051(10) -0.0005(9)
C32 0.0168(12) 0.0160(12) 0.0314(15) -0.0024(11) 0.0044(11) -0.0020(10)
C33 0.0212(13) 0.0171(12) 0.0453(18) -0.0100(12) 0.0054(13) -0.0009(11)
C34 0.0212(13) 0.0296(15) 0.0377(17) -0.0186(13) 0.0044(12) 0.0003(12)
C35 0.0262(14) 0.0323(15) 0.0257(15) -0.0092(12) 0.0086(12) 0.0010(12)
C36 0.0235(13) 0.0204(13) 0.0262(14) -0.0025(11) 0.0085(11) 0.0008(11)
P2 0.0170(3) 0.0178(3) 0.0166(3) 0.0008(2) 0.0023(2) 0.0002(2)
O21 0.0276(10) 0.0289(10) 0.0176(9) 0.0021(8) 0.0036(8) -0.0014(8)
O22 0.0183(9) 0.0226(9) 0.0246(10) -0.0041(8) 0.0032(7) -0.0056(7)
O23 0.0307(11) 0.0210(9) 0.0220(10) -0.0034(8) 0.0016(8) 0.0073(8)
C41 0.0415(18) 0.0413(19) 0.0226(15) 0.0105(14) -0.0028(13) -0.0001(15)
C42 0.0272(15) 0.0262(15) 0.0374(17) -0.0044(13) 0.0014(13) -0.0100(12)
C43 0.0360(16) 0.0251(15) 0.0321(16) -0.0098(12) 0.0081(13) 0.0060(13)
C1 0.0158(13) 0.0465(18) 0.0276(15) 0.0155(14) 0.0030(11) -0.0071(12)
C2 0.0149(12) 0.0232(13) 0.0371(16) 0.0117(12) 0.0036(11) -0.0056(10)
C3 0.0125(11) 0.0149(12) 0.0265(14) 0.0038(10) 0.0044(10) -0.0020(9)
C4 0.0118(11) 0.0199(13) 0.0204(13) -0.0010(10) 0.0044(9) -0.0026(9)
C5 0.0145(12) 0.0415(17) 0.0220(14) -0.0018(12) 0.0064(10) -0.0082(12)
C6 0.0283(17) 0.079(3) 0.0362(19) 0.0306(19) 0.0018(14) -0.0140(18)
C7 0.0232(15) 0.0228(15) 0.064(2) 0.0184(15) 0.0047(15) -0.0022(12)
C8 0.0171(12) 0.0179(12) 0.0299(15) -0.0053(11) 0.0032(11) -0.0009(10)
C9 0.0143(12) 0.0178(12) 0.0313(15) -0.0018(11) 0.0041(11) 0.0006(10)
C10 0.0222(15) 0.077(3) 0.0290(17) -0.0208(17) 0.0105(13) -0.0089(16)
B 0.0124(12) 0.0150(13) 0.0264(15) -0.0055(11) 0.0014(11) 0.0009(10)
C11B 0.0178(12) 0.0139(11) 0.0236(13) -0.0013(10) 0.0010(10) 0.0033(10)
C12B 0.0202(13) 0.0203(13) 0.0319(15) -0.0012(11) 0.0054(11) 0.0011(10)
C13B 0.0303(15) 0.0256(14) 0.0255(14) 0.0028(12) 0.0113(12) 0.0070(12)
C14B 0.0422(17) 0.0153(12) 0.0216(14) -0.0008(11) 0.0071(12) 0.0043(12)
C15B 0.0304(15) 0.0198(13) 0.0321(16) -0.0060(12) 0.0052(12) -0.0048(11)
C16B 0.0229(13) 0.0203(13) 0.0333(16) -0.0071(12) 0.0092(12) -0.0021(11)
C21B 0.0135(11) 0.0169(12) 0.0266(14) 0.0008(10) 0.0074(10) 0.0001(9)
C22B 0.0172(12) 0.0203(13) 0.0285(15) 0.0019(11) 0.0056(11) -0.0015(10)
C23B 0.0164(13) 0.0339(16) 0.0353(17) 0.0130(13) 0.0020(11) 0.0015(11)
C24B 0.0201(13) 0.0247(14) 0.0503(19) 0.0152(13) 0.0167(13) 0.0076(11)
C25B 0.0271(14) 0.0170(13) 0.0449(18) 0.0025(12) 0.0209(13) 0.0043(11)
C26B 0.0208(12) 0.0176(12) 0.0306(15) -0.0013(11) 0.0095(11) 0.0001(10)
C31B 0.0160(12) 0.0164(12) 0.0230(13) -0.0054(10) -0.0024(10) -0.0037(10)
C32B 0.0162(12) 0.0212(13) 0.0265(14) -0.0028(11) 0.0006(10) -0.0032(10)
C33B 0.0201(13) 0.0346(16) 0.0303(16) -0.0020(13) 0.0032(12) -0.0034(12)
C34B 0.0311(16) 0.0366(17) 0.0267(15) 0.0032(13) -0.0004(12) -0.0118(13)
C35B 0.0387(17) 0.0208(14) 0.0326(17) 0.0042(12) -0.0062(13) -0.0030(12)
C36B 0.0283(14) 0.0195(13) 0.0285(15) -0.0054(11) -0.0002(12) 0.0003(11)
C41B 0.0162(12) 0.0151(12) 0.0330(15) -0.0097(11) 0.0047(11) 0.0018(10)
C42B 0.0210(14) 0.0169(13) 0.0505(19) -0.0002(13) 0.0039(13) -0.0005(11)
C43B 0.0260(15) 0.0188(14) 0.065(2) -0.0027(14) 0.0126(15) -0.0047(12)
C44B 0.0151(13) 0.0298(16) 0.062(2) -0.0190(15) 0.0035(14) -0.0014(12)
C45B 0.0189(14) 0.0429(18) 0.0391(18) -0.0152(15) -0.0026(12) 0.0005(13)
C46B 0.0185(13) 0.0317(15) 0.0314(15) -0.0117(13) 0.0039(11) 0.0005(12)

loop_
_atom_type_symbol
_atom_type_description
_atom_type_scat_dispersion_real
_atom_type_scat_dispersion_imag
_atom_type_scat_source
C C 0.0033 0.0016 'International Tables Vol C Tables 4.2.6.8 and 6.1.1.4'
H H 0.0000 0.0000 'International Tables Vol C Tables 4.2.6.8 and 6.1.1.4'
B B 0.0013 0.0007 'International Tables Vol C Tables 4.2.6.8 and 6.1.1.4'
O O 0.0106 0.0060 'International Tables Vol C Tables 4.2.6.8 and 6.1.1.4'
P P 0.1023 0.0942 'International Tables Vol C Tables 4.2.6.8 and 6.1.1.4'
Os Os -1.2165 7.6030 'International Tables Vol C Tables 4.2.6.8 and 6.1.1.4'

loop_
_geom_angle_atom_site_label_1
_geom_angle_atom_site_label_2
_geom_angle_atom_site_label_3
_geom_angle
C0 Os CT1 124.64(8)
C0 Os P2 89.11(8)
CT1 Os P2 123.746(17)
C0 Os C1 100.57(11)
CT1 Os C1 32.69(7)
P2 Os C1 107.25(9)
C0 Os C2 94.44(10)
CT1 Os C2 32.29(7)
P2 Os C2 143.87(8)
C1 Os C2 36.78(11)
C0 Os C5 134.87(11)
CT1 Os C5 32.02(7)
P2 Os C5 91.82(7)
C1 Os C5 36.87(11)
C2 Os C5 60.88(11)
C0 Os C4 155.51(10)
CT1 Os C4 32.28(6)
P2 Os C4 111.31(6)
C1 Os C4 61.39(10)
C2 Os C4 61.11(9)
C5 Os C4 36.16(9)
C0 Os C3 121.52(10)
CT1 Os C3 31.90(6)
P2 Os C3 147.87(7)
C1 Os C3 61.03(10)
C2 Os C3 36.31(9)
C5 Os C3 60.42(10)
C4 Os C3 36.61(9)
C0 Os P1 90.98(9)
CT1 Os P1 124.974(16)
P2 Os P1 93.24(2)
C1 Os P1 156.47(8)
C2 Os P1 122.57(8)
C5 Os P1 133.94(8)
C4 Os P1 100.80(7)
C3 Os P1 95.45(7)
O0 C0 Os 175.6(2)
C11 P1 C21 105.00(12)
C11 P1 C31 105.43(12)
C21 P1 C31 98.30(11)
C11 P1 Os 113.15(8)
C21 P1 Os 118.62(9)
C31 P1 Os 114.53(9)
C12 C11 C16 118.7(2)
C12 C11 P1 122.4(2)
C16 C11 P1 118.7(2)
C13 C12 C11 120.5(2)
C14 C13 C12 120.2(3)
C15 C14 C13 120.0(2)
C14 C15 C16 119.9(3)
C15 C16 C11 120.6(3)
C22 C21 C26 118.6(2)
C22 C21 P1 124.3(2)
C26 C21 P1 117.1(2)
C21 C22 C23 120.2(3)
C24 C23 C22 120.3(3)
C25 C24 C23 119.6(3)
C24 C25 C26 120.2(3)
C25 C26 C21 120.9(3)
C36 C31 C32 118.8(2)
C36 C31 P1 119.4(2)
C32 C31 P1 121.7(2)
C33 C32 C31 120.1(3)
C34 C33 C32 120.6(3)
C33 C34 C35 119.6(3)
C36 C35 C34 120.0(3)
C35 C36 C31 120.8(3)
O23 P2 O22 108.10(11)
O23 P2 O21 98.86(10)
O22 P2 O21 103.19(10)
O23 P2 Os 114.39(8)
O22 P2 Os 113.45(7)
O21 P2 Os 117.29(8)
C41 O21 P2 118.51(19)
C42 O22 P2 123.56(18)
C43 O23 P2 126.02(18)
C2 C1 C5 107.4(2)
C2 C1 C6 125.3(3)
C5 C1 C6 126.2(3)
C2 C1 Os 72.43(15)
C5 C1 Os 72.47(15)
C6 C1 Os 129.7(2)
C3 C2 C1 108.1(3)
C3 C2 C7 126.6(3)
C1 C2 C7 125.0(3)
C3 C2 Os 72.63(14)
C1 C2 Os 70.79(16)
C7 C2 Os 127.29(19)
C2 C3 C4 108.2(2)
C2 C3 C8 125.9(2)
C4 C3 C8 125.0(2)
C2 C3 Os 71.06(15)
C4 C3 Os 71.33(14)
C8 C3 Os 132.03(17)
C5 C4 C3 107.4(2)
C5 C4 C9 125.5(2)
C3 C4 C9 125.8(2)
C5 C4 Os 71.59(14)
C3 C4 Os 72.06(14)
C9 C4 Os 131.80(17)
C4 C5 C1 108.9(2)
C4 C5 C10 124.2(3)
C1 C5 C10 126.6(3)
C4 C5 Os 72.25(14)
C1 C5 Os 70.67(15)
C10 C5 Os 128.8(2)
C41B B C21B 108.4(2)
C41B B C31B 109.7(2)
C21B B C31B 110.2(2)
C41B B C11B 109.8(2)
C21B B C11B 108.9(2)
C31B B C11B 109.7(2)
C12B C11B C16B 114.6(2)
C12B C11B B 123.4(2)
C16B C11B B 121.8(2)
C11B C12B C13B 123.3(3)
C14B C13B C12B 120.1(3)
C13B C14B C15B 118.6(3)
C14B C15B C16B 120.5(3)
C15B C16B C11B 122.8(3)
C22B C21B C26B 115.0(2)
C22B C21B B 125.1(2)
C26B C21B B 119.9(2)
C23B C22B C21B 122.5(3)
C24B C23B C22B 120.6(3)
C25B C24B C23B 118.7(3)
C24B C25B C26B 120.3(3)
C25B C26B C21B 122.9(3)
C32B C31B C36B 114.4(3)
C32B C31B B 125.1(2)
C36B C31B B 120.5(2)
C33B C32B C31B 123.3(3)
C34B C33B C32B 120.4(3)
C35B C34B C33B 118.4(3)
C34B C35B C36B 120.6(3)
C35B C36B C31B 122.9(3)
C46B C41B C42B 114.6(3)
C46B C41B B 123.9(3)
C42B C41B B 121.5(2)
C43B C42B C41B 122.5(3)
C44B C43B C42B 120.6(3)
C45B C44B C43B 118.8(3)
C44B C45B C46B 120.3(3)
C45B C46B C41B 123.1(3)

loop_
_geom_bond_atom_site_label_1
_geom_bond_atom_site_label_2
_geom_bond_distance
Os C0 1.865(3)
Os CT1 1.92865(11)
Os P2 2.2507(7)
Os C1 2.258(3)
Os C2 2.279(3)
Os C5 2.281(3)
Os C4 2.290(2)
Os C3 2.300(2)
Os P1 2.3366(6)
C0 O0 1.153(3)
P1 C11 1.825(3)
P1 C21 1.832(3)
P1 C31 1.837(3)
C11 C12 1.393(4)
C11 C16 1.402(4)
C12 C13 1.391(4)
C13 C14 1.388(4)
C14 C15 1.385(4)
C15 C16 1.391(4)
C21 C22 1.390(4)
C21 C26 1.391(4)
C22 C23 1.392(4)
C23 C24 1.383(5)
C24 C25 1.379(5)
C25 C26 1.382(4)
C31 C36 1.393(4)
C31 C32 1.394(4)
C32 C33 1.390(4)
C33 C34 1.378(5)
C34 C35 1.388(4)
C35 C36 1.383(4)
P2 O23 1.5809(19)
P2 O22 1.5885(19)
P2 O21 1.6051(19)
O21 C41 1.447(4)
O22 C42 1.443(3)
O23 C43 1.451(3)
C1 C2 1.431(4)
C1 C5 1.435(4)
C1 C6 1.499(4)
C2 C3 1.427(4)
C2 C7 1.502(4)
C3 C4 1.442(3)
C3 C8 1.495(4)
C4 C5 1.419(4)
C4 C9 1.496(3)
C5 C10 1.495(4)
B C41B 1.649(4)
B C21B 1.651(4)
B C31B 1.651(4)
B C11B 1.657(4)
C11B C12B 1.394(4)
C11B C16B 1.402(4)
C12B C13B 1.394(4)
C13B C14B 1.378(4)
C14B C15B 1.380(4)
C15B C16B 1.392(4)
C21B C22B 1.402(4)
C21B C26B 1.411(4)
C22B C23B 1.393(4)
C23B C24B 1.386(4)
C24B C25B 1.381(4)
C25B C26B 1.389(4)
C31B C32B 1.399(4)
C31B C36B 1.407(4)
C32B C33B 1.387(4)
C33B C34B 1.386(4)
C34B C35B 1.377(5)
C35B C36B 1.393(4)
C41B C46B 1.398(4)
C41B C42B 1.401(4)
C42B C43B 1.396(4)
C43B C44B 1.378(5)
C44B C45B 1.365(5)
C45B C46B 1.398(4)
